data_2212875
loop_
_publ_author_name
'Yi-Jian Zhang'
'Shu Zhan'
'Wen-Jie Feng'
'Mei-Chao Li'
'Zhi-Min Jin'

_publ_section_title
;({-})-(2<i>R</i>,3<i>R</i>)-<i>O</i>,<i>O</i>'-Dibenzoyl-(2<i>R</i>,3<i>R</i>)-tartaric
 acid--hexamethylphosphoramide (1/2)
;
_journal_coeditor_code GK2052
_journal_issue 4
_journal_name_full 'Acta Crystallographica Section E'
_journal_page_first o1546
_journal_page_last o1548
_journal_paper_doi 10.1107/S1600536807008380
_journal_volume 63
_journal_year 2007
_chemical_formula_iupac 'C18 H14 O8, 2C6 H18 N3 O P'
_chemical_formula_moiety 'C18 H14 O8, 2(C6 H18 N3 O P)'
_chemical_formula_sum 'C30 H50 N6 O10 P2'
_chemical_formula_weight 716.70
_chemical_name_systematic
;(-)-(2R,3R)-O,O'-Dibenzoyl-(2R,3R)-tartaric acid--hexamethylphosphoramide
 (1/2)
;
_space_group_IT_number 19
_symmetry_cell_setting orthorhombic
_symmetry_space_group_name_Hall 'P 2ac 2ab'
_symmetry_space_group_name_H-M 'P 21 21 21'
_atom_sites_solution_hydrogens geom
_atom_sites_solution_primary direct
_atom_sites_solution_secondary difmap
_audit_creation_method SHELXL-97
_cell_angle_alpha 90.00
_cell_angle_beta 90.00
_cell_angle_gamma 90.00
_cell_formula_units_Z 8
_cell_length_a 12.2940(2)
_cell_length_b 19.1370(3)
_cell_length_c 32.5842(6)
_cell_measurement_reflns_used 72558
_cell_measurement_temperature 153(2)
_cell_measurement_theta_max 27.51
_cell_measurement_theta_min 3.00
_cell_volume 7666.1(2)
_computing_cell_refinement PROCESS-AUTO
_computing_data_collection 'PROCESS-AUTO (Rigaku, 1998)'
_computing_data_reduction 'CrystalStructure (Rigaku/MSC, 2004)'
_computing_molecular_graphics 'SHELXTL (Bruker, 1998)'
_computing_publication_material SHELXTL
_computing_structure_refinement 'SHELXL97 (Sheldrick, 1997)'
_computing_structure_solution 'SHELXS97 (Sheldrick, 1997)'
_diffrn_ambient_temperature 571(2)
_diffrn_measured_fraction_theta_full 0.997
_diffrn_measured_fraction_theta_max 0.997
_diffrn_measurement_device_type 'Rigaku R-AXIS RAPID'
_diffrn_measurement_method \w
_diffrn_radiation_monochromator graphite
_diffrn_radiation_source 'fine-focus sealed tube'
_diffrn_radiation_type MoK\a
_diffrn_radiation_wavelength 0.71073
_diffrn_reflns_av_R_equivalents 0.0175
_diffrn_reflns_av_sigmaI/netI 0.0143
_diffrn_reflns_limit_h_max 15
_diffrn_reflns_limit_h_min -15
_diffrn_reflns_limit_k_max 24
_diffrn_reflns_limit_k_min -24
_diffrn_reflns_limit_l_max 41
_diffrn_reflns_limit_l_min -42
_diffrn_reflns_number 75480
_diffrn_reflns_theta_full 27.48
_diffrn_reflns_theta_max 27.48
_diffrn_reflns_theta_min 3.00
_diffrn_standards_decay_% 0
_diffrn_standards_interval_count 0
_diffrn_standards_interval_time 0
_diffrn_standards_number 0
_exptl_absorpt_coefficient_mu 0.171
_exptl_absorpt_correction_T_max 0.9301
_exptl_absorpt_correction_T_min 0.8955
_exptl_absorpt_correction_type empirical
_exptl_absorpt_process_details '(SHELXTL; Bruker, 1998)'
_exptl_crystal_colour Colorless
_exptl_crystal_density_diffrn 1.242
_exptl_crystal_density_method 'not measured'
_exptl_crystal_description Block
_exptl_crystal_F_000 3056
_exptl_crystal_size_max 0.66
_exptl_crystal_size_mid 0.60
_exptl_crystal_size_min 0.43
_refine_diff_density_max 0.648
_refine_diff_density_min -0.351
_refine_ls_abs_structure_details 'Flack  (1983), 7969 Friedel pairs'
_refine_ls_abs_structure_Flack -0.01(4)
_refine_ls_extinction_coef 0.00144(18)
_refine_ls_extinction_expression Fc^*^=kFc[1+0.001xFc^2^\l^3^/sin(2\q)]^-1/4^
_refine_ls_extinction_method SHELXL97
_refine_ls_goodness_of_fit_ref 1.049
_refine_ls_hydrogen_treatment mixed
_refine_ls_matrix_type full
_refine_ls_number_parameters 905
_refine_ls_number_reflns 17538
_refine_ls_number_restraints 4
_refine_ls_restrained_S_all 1.049
_refine_ls_R_factor_all 0.0361
_refine_ls_R_factor_gt 0.0351
_refine_ls_shift/su_max 0.000
_refine_ls_shift/su_mean 0.000
_refine_ls_structure_factor_coef Fsqd
_refine_ls_weighting_details 'calc w=1/[\s^2^(Fo^2^)+(0.0611P)^2^+1.9189P] where P=(Fo^2^+2Fc^2^)/3'
_refine_ls_weighting_scheme calc
_refine_ls_wR_factor_gt 0.0976
_refine_ls_wR_factor_ref 0.0985
_reflns_number_gt 16986
_reflns_number_total 17538
_reflns_threshold_expression I>2\s(I)
_cod_data_source_file gk2052.cif
_cod_data_source_block I
_cod_depositor_comments
;
The following automatic conversions were performed:
'_symmetry_cell_setting' value 'Orthorhombic' changed to 'orthorhombic'
according to '/home/saulius/struct/CIF-dictionaries/cif_core.dic'
dictionary named 'cif_core.dic' version 2.4.1 from 2010-06-29.

Automatic conversion script
Id: cif_fix_enum 1527 2010-12-29 10:47:43Z saulius 

The following automatic conversions were performed:

'_symmetry_cell_setting' value 'Orthorhombic' changed to
'orthorhombic' according to
/home/saulius/struct/CIF-dictionaries/cif_core.dic dictionary named
'cif_core.dic' version 2.4.1 from 2010-06-29.

Automatic conversion script
Id: cif_fix_values 1715 2011-07-08 13:25:40Z adriana 
;
_cod_database_code 2212875
_cod_database_fobs_code 2212875

loop_
_symmetry_equiv_pos_as_xyz
'x, y, z'
'-x+1/2, -y, z+1/2'
'-x, y+1/2, -z+1/2'
'x+1/2, -y+1/2, -z'

loop_
_atom_site_type_symbol
_atom_site_label
_atom_site_fract_x
_atom_site_fract_y
_atom_site_fract_z
_atom_site_U_iso_or_equiv
_atom_site_adp_type
_atom_site_calc_flag
_atom_site_refinement_flags
_atom_site_occupancy
P P1 0.13863(4) 0.26509(2) 0.667800(14) 0.02901(9) Uani d . 1
P P2 0.71607(3) 0.03102(2) 0.616460(12) 0.02503(8) Uani d . 1
P P3 -0.20907(3) -0.12980(2) 0.478180(12) 0.02244(8) Uani d . 1
P P4 -0.54515(4) -0.04960(3) 0.836700(16) 0.03801(11) Uani d . 1
O O1 0.20609(9) -0.03026(5) 0.58923(3) 0.0237(2) Uani d . 1
O O2 0.18329(11) -0.14392(6) 0.60546(4) 0.0324(3) Uani d . 1
O O3 0.04013(9) -0.06667(7) 0.54276(4) 0.0311(3) Uani d D 1
O O4 0.14125(11) -0.08164(7) 0.48638(4) 0.0368(3) Uani d . 1
O O5 0.45881(10) -0.02727(7) 0.55845(5) 0.0372(3) Uani d D 1
O O6 0.41509(11) 0.08578(6) 0.56581(4) 0.0347(3) Uani d . 1
O O7 0.22425(9) 0.06768(6) 0.52593(4) 0.0263(2) Uani d . 1
O O8 0.33128(10) 0.11084(7) 0.47587(4) 0.0370(3) Uani d . 1
O O9 -0.28699(9) 0.19469(6) 0.78833(3) 0.0251(2) Uani d . 1
O O10 -0.43071(11) 0.18114(8) 0.74633(4) 0.0416(3) Uani d . 1
O O11 -0.07661(10) 0.15476(6) 0.71719(4) 0.0311(3) Uani d D 1
O O12 -0.15101(12) 0.25775(7) 0.73419(5) 0.0423(3) Uani d . 1
O O13 -0.31018(11) 0.02309(7) 0.78817(4) 0.0358(3) Uani d D 1
O O14 -0.22739(14) 0.03867(7) 0.84878(4) 0.0433(3) Uani d . 1
O O15 -0.09648(9) 0.13906(6) 0.81715(3) 0.0266(2) Uani d . 1
O O16 0.01587(13) 0.04707(8) 0.82515(4) 0.0483(4) Uani d . 1
O O17 0.06665(11) 0.20278(7) 0.67135(4) 0.0368(3) Uani d . 1
O O18 0.64841(10) -0.00655(7) 0.58574(4) 0.0356(3) Uani d . 1
O O19 -0.12337(10) -0.11772(8) 0.50950(4) 0.0394(3) Uani d . 1
O O20 -0.43284(13) -0.06244(9) 0.82249(7) 0.0623(5) Uani d . 1
N N1 0.09442(16) 0.31830(9) 0.63265(6) 0.0465(4) Uani d . 1
N N2 0.14431(15) 0.30533(9) 0.71213(5) 0.0414(4) Uani d . 1
N N3 0.26349(14) 0.24666(11) 0.65334(6) 0.0480(4) Uani d . 1
N N4 0.78128(12) -0.02690(7) 0.64458(4) 0.0289(3) Uani d . 1
N N5 0.79852(14) 0.08470(8) 0.59218(4) 0.0360(3) Uani d . 1
N N6 0.65271(13) 0.07917(9) 0.65082(5) 0.0371(3) Uani d . 1
N N7 -0.30990(11) -0.17658(7) 0.49573(5) 0.0295(3) Uani d . 1
N N8 -0.15703(11) -0.16987(7) 0.43845(4) 0.0278(3) Uani d . 1
N N9 -0.26322(13) -0.05615(7) 0.46299(4) 0.0316(3) Uani d . 1
N N10 -0.58744(15) 0.03168(10) 0.83515(6) 0.0480(4) Uani d . 1
N N11 -0.5503(2) -0.06998(12) 0.88550(7) 0.0683(6) Uani d . 1
N N12 -0.6314(2) -0.09688(14) 0.81113(9) 0.0795(8) Uani d . 1
C C1 0.15722(15) 0.01362(9) 0.66674(6) 0.0323(3) Uani d . 1
H H1 0.1754 0.0464 0.6468 0.039 Uiso calc R 1
C C2 0.13258(17) 0.03498(10) 0.70651(6) 0.0403(4) Uani d . 1
H H2 0.1340 0.0822 0.7132 0.048 Uiso calc R 1
C C3 0.10596(17) -0.01397(11) 0.73617(6) 0.0411(4) Uani d . 1
H H3 0.0901 0.0005 0.7628 0.049 Uiso calc R 1
C C4 0.10284(16) -0.08405(11) 0.72644(6) 0.0369(4) Uani d . 1
H H4 0.0845 -0.1166 0.7465 0.044 Uiso calc R 1
C C5 0.12703(14) -0.10627(9) 0.68687(5) 0.0314(3) Uani d . 1
H H5 0.1249 -0.1536 0.6804 0.038 Uiso calc R 1
C C6 0.15447(12) -0.05739(8) 0.65700(5) 0.0258(3) Uani d . 1
C C7 0.18147(12) -0.08318(8) 0.61532(5) 0.0244(3) Uani d . 1
C C8 0.23168(12) -0.05067(8) 0.54795(5) 0.0230(3) Uani d . 1
H H8 0.2783 -0.0922 0.5489 0.028 Uiso calc R 1
C C9 0.13058(12) -0.06770(8) 0.52232(5) 0.0239(3) Uani d . 1
C C10 0.29524(12) 0.00866(8) 0.52880(5) 0.0245(3) Uani d . 1
H H10 0.3177 -0.0051 0.5011 0.029 Uiso calc R 1
C C11 0.39667(12) 0.02795(8) 0.55371(5) 0.0244(3) Uani d . 1
C C12 0.25391(13) 0.11687(9) 0.49818(5) 0.0276(3) Uani d . 1
C C13 0.17936(13) 0.17758(9) 0.49866(5) 0.0301(3) Uani d . 1
C C14 0.09099(17) 0.18145(11) 0.52494(7) 0.0453(5) Uani d . 1
H H14 0.0767 0.1451 0.5431 0.054 Uiso calc R 1
C C15 0.0240(2) 0.23953(14) 0.52412(10) 0.0668(8) Uani d . 1
H H15 -0.0342 0.2426 0.5423 0.080 Uiso calc R 1
C C16 0.0431(2) 0.29322(12) 0.49640(9) 0.0579(6) Uani d . 1
H H16 -0.0032 0.3316 0.4955 0.070 Uiso calc R 1
C C17 0.1300(2) 0.28926(11) 0.47059(7) 0.0505(5) Uani d . 1
H H17 0.1434 0.3255 0.4522 0.061 Uiso calc R 1
C C18 0.19858(17) 0.23194(11) 0.47139(6) 0.0419(4) Uani d . 1
H H18 0.2577 0.2298 0.4536 0.050 Uiso calc R 1
C C19 -0.39103(14) 0.30002(9) 0.83090(5) 0.0297(3) Uani d . 1
H H19 -0.3155 0.2981 0.8324 0.036 Uiso calc R 1
C C20 -0.44879(16) 0.34634(10) 0.85567(5) 0.0358(4) Uani d . 1
H H20 -0.4115 0.3762 0.8732 0.043 Uiso calc R 1
C C21 -0.56111(17) 0.34828(11) 0.85433(6) 0.0404(4) Uani d . 1
H H21 -0.5994 0.3788 0.8712 0.048 Uiso calc R 1
C C22 -0.61614(17) 0.30442(14) 0.82768(7) 0.0538(6) Uani d . 1
H H22 -0.6917 0.3054 0.8268 0.065 Uiso calc R 1
C C23 -0.55983(16) 0.25921(12) 0.80239(7) 0.0443(5) Uani d . 1
H H23 -0.5975 0.2304 0.7843 0.053 Uiso calc R 1
C C24 -0.44692(13) 0.25671(8) 0.80397(5) 0.0260(3) Uani d . 1
C C25 -0.38985(13) 0.20736(8) 0.77597(5) 0.0255(3) Uani d . 1
C C26 -0.22253(12) 0.15071(8) 0.76234(4) 0.0218(3) Uani d . 1
H H26 -0.2709 0.1248 0.7439 0.026 Uiso calc R 1
C C27 -0.14554(13) 0.19533(8) 0.73655(5) 0.0242(3) Uani d . 1
C C28 -0.16136(12) 0.09907(8) 0.78918(4) 0.0232(3) Uani d . 1
H H28 -0.1133 0.0708 0.7718 0.028 Uiso calc R 1
C C29 -0.23749(14) 0.05049(8) 0.81288(5) 0.0278(3) Uani d . 1
C C30 -0.01169(14) 0.10517(9) 0.83458(5) 0.0313(3) Uani d . 1
C C31 0.04182(14) 0.14950(10) 0.86644(5) 0.0322(4) Uani d . 1
C C32 0.00569(14) 0.21662(9) 0.87538(5) 0.0296(3) Uani d . 1
H H32 -0.0520 0.2358 0.8607 0.036 Uiso calc R 1
C C33 0.05573(16) 0.25512(10) 0.90620(6) 0.0373(4) Uani d . 1
H H33 0.0318 0.3001 0.9122 0.045 Uiso calc R 1
C C34 0.14132(18) 0.22625(14) 0.92800(7) 0.0505(5) Uani d . 1
H H34 0.1751 0.2521 0.9485 0.061 Uiso calc R 1
C C35 0.1771(2) 0.15907(15) 0.91945(8) 0.0632(7) Uani d . 1
H H35 0.2341 0.1398 0.9344 0.076 Uiso calc R 1
C C36 0.1276(2) 0.12051(13) 0.88839(7) 0.0560(6) Uani d . 1
H H36 0.1517 0.0756 0.8824 0.067 Uiso calc R 1
C C37 -0.0223(2) 0.33556(17) 0.63343(11) 0.0722(8) Uani d . 1
H H37A -0.0515 0.3322 0.6062 0.087 Uiso calc R 1
H H37B -0.0317 0.3823 0.6435 0.087 Uiso calc R 1
H H37C -0.0597 0.3035 0.6511 0.087 Uiso calc R 1
C C38 0.1606(3) 0.36685(16) 0.60916(9) 0.0790(9) Uani d . 1
H H38A 0.1529 0.4130 0.6203 0.095 Uiso calc R 1
H H38B 0.1371 0.3668 0.5811 0.095 Uiso calc R 1
H H38C 0.2355 0.3528 0.6106 0.095 Uiso calc R 1
C C39 0.1845(3) 0.37679(13) 0.71519(9) 0.0651(7) Uani d . 1
H H39A 0.2530 0.3770 0.7293 0.078 Uiso calc R 1
H H39B 0.1330 0.4047 0.7301 0.078 Uiso calc R 1
H H39C 0.1939 0.3958 0.6882 0.078 Uiso calc R 1
C C40 0.13351(18) 0.26933(14) 0.75089(7) 0.0493(5) Uani d . 1
H H40A 0.0862 0.2955 0.7686 0.059 Uiso calc R 1
H H40B 0.2038 0.2649 0.7635 0.059 Uiso calc R 1
H H40C 0.1034 0.2237 0.7463 0.059 Uiso calc R 1
C C41 0.3505(2) 0.23795(19) 0.68172(9) 0.0696(8) Uani d . 1
H H41A 0.4170 0.2541 0.6695 0.083 Uiso calc R 1
H H41B 0.3574 0.1894 0.6887 0.083 Uiso calc R 1
H H41C 0.3357 0.2645 0.7061 0.083 Uiso calc R 1
C C42 0.2781(2) 0.20833(19) 0.61509(10) 0.0779(10) Uani d . 1
H H42A 0.2694 0.1592 0.6201 0.094 Uiso calc R 1
H H42B 0.3496 0.2171 0.6045 0.094 Uiso calc R 1
H H42C 0.2247 0.2235 0.5955 0.094 Uiso calc R 1
C C43 0.83819(15) -0.08261(10) 0.62267(6) 0.0354(4) Uani d . 1
H H43A 0.8392 -0.1240 0.6393 0.042 Uiso calc R 1
H H43B 0.9115 -0.0682 0.6170 0.042 Uiso calc R 1
H H43C 0.8013 -0.0922 0.5973 0.042 Uiso calc R 1
C C44 0.8304(2) -0.01129(13) 0.68409(6) 0.0531(6) Uani d . 1
H H44A 0.9044 0.0033 0.6801 0.064 Uiso calc R 1
H H44B 0.8289 -0.0523 0.7010 0.064 Uiso calc R 1
H H44C 0.7904 0.0255 0.6972 0.064 Uiso calc R 1
C C45 0.8866(2) 0.11865(16) 0.61478(7) 0.0657(8) Uani d . 1
H H45A 0.9071 0.1610 0.6010 0.079 Uiso calc R 1
H H45B 0.9482 0.0878 0.6161 0.079 Uiso calc R 1
H H45C 0.8625 0.1294 0.6421 0.079 Uiso calc R 1
C C46 0.82486(19) 0.07248(11) 0.54911(6) 0.0438(5) Uani d . 1
H H46A 0.8913 0.0463 0.5472 0.053 Uiso calc R 1
H H46B 0.8336 0.1165 0.5354 0.053 Uiso calc R 1
H H46C 0.7670 0.0466 0.5364 0.053 Uiso calc R 1
C C47 0.5724(2) 0.04252(15) 0.67619(8) 0.0599(7) Uani d . 1
H H47A 0.5038 0.0413 0.6621 0.072 Uiso calc R 1
H H47B 0.5640 0.0666 0.7018 0.072 Uiso calc R 1
H H47C 0.5967 -0.0044 0.6812 0.072 Uiso calc R 1
C C48 0.6199(3) 0.15073(13) 0.64077(7) 0.0600(7) Uani d . 1
H H48A 0.6006 0.1750 0.6655 0.072 Uiso calc R 1
H H48B 0.5584 0.1496 0.6226 0.072 Uiso calc R 1
H H48C 0.6791 0.1745 0.6276 0.072 Uiso calc R 1
C C49 -0.33702(16) -0.24654(9) 0.48281(6) 0.0359(4) Uani d . 1
H H49A -0.4091 -0.2470 0.4715 0.043 Uiso calc R 1
H H49B -0.3340 -0.2775 0.5060 0.043 Uiso calc R 1
H H49C -0.2860 -0.2618 0.4624 0.043 Uiso calc R 1
C C50 -0.37046(17) -0.15222(11) 0.53123(7) 0.0464(5) Uani d . 1
H H50A -0.3604 -0.1842 0.5536 0.056 Uiso calc R 1
H H50B -0.4464 -0.1495 0.5245 0.056 Uiso calc R 1
H H50C -0.3446 -0.1068 0.5391 0.056 Uiso calc R 1
C C51 -0.06732(18) -0.21887(13) 0.44291(8) 0.0506(5) Uani d . 1
H H51A -0.0156 -0.2114 0.4213 0.061 Uiso calc R 1
H H51B -0.0946 -0.2658 0.4414 0.061 Uiso calc R 1
H H51C -0.0326 -0.2117 0.4690 0.061 Uiso calc R 1
C C52 -0.21689(16) -0.17701(9) 0.40016(5) 0.0331(3) Uani d . 1
H H52A -0.2461 -0.2234 0.3982 0.040 Uiso calc R 1
H H52B -0.1688 -0.1686 0.3775 0.040 Uiso calc R 1
H H52C -0.2753 -0.1437 0.3996 0.040 Uiso calc R 1
C C53 -0.1895(2) -0.00054(10) 0.44965(6) 0.0462(5) Uani d . 1
H H53A -0.2146 0.0435 0.4601 0.055 Uiso calc R 1
H H53B -0.1877 0.0010 0.4202 0.055 Uiso calc R 1
H H53C -0.1177 -0.0097 0.4599 0.055 Uiso calc R 1
C C54 -0.37541(18) -0.04687(12) 0.44964(7) 0.0491(5) Uani d . 1
H H54A -0.3769 -0.0383 0.4206 0.059 Uiso calc R 1
H H54B -0.4069 -0.0078 0.4638 0.059 Uiso calc R 1
H H54C -0.4163 -0.0884 0.4557 0.059 Uiso calc R 1
C C55 -0.5286(2) 0.08434(12) 0.85847(9) 0.0582(6) Uani d . 1
H H55A -0.5795 0.1156 0.8712 0.070 Uiso calc R 1
H H55B -0.4819 0.1102 0.8404 0.070 Uiso calc R 1
H H55C -0.4855 0.0620 0.8792 0.070 Uiso calc R 1
C C56 -0.6496(3) 0.05830(18) 0.80108(10) 0.0785(9) Uani d . 1
H H56A -0.6010 0.0744 0.7801 0.094 Uiso calc R 1
H H56B -0.6942 0.0964 0.8102 0.094 Uiso calc R 1
H H56C -0.6949 0.0218 0.7903 0.094 Uiso calc R 1
C C57 -0.6298(4) -0.0437(2) 0.91505(10) 0.0934(11) Uani d . 1
H H57A -0.5990 -0.0449 0.9421 0.112 Uiso calc R 1
H H57B -0.6938 -0.0724 0.9143 0.112 Uiso calc R 1
H H57C -0.6487 0.0036 0.9082 0.112 Uiso calc R 1
C C58 -0.4941(4) -0.13183(18) 0.89993(11) 0.0847(10) Uani d . 1
H H58A -0.5437 -0.1706 0.9003 0.102 Uiso calc R 1
H H58B -0.4670 -0.1237 0.9271 0.102 Uiso calc R 1
H H58C -0.4345 -0.1422 0.8819 0.102 Uiso calc R 1
C C59 -0.6148(4) -0.1272(3) 0.77356(16) 0.154(3) Uani d . 1
H H59A -0.5419 -0.1180 0.7646 0.185 Uiso calc PR 0.50
H H59B -0.6654 -0.1082 0.7541 0.185 Uiso calc PR 0.50
H H59C -0.6256 -0.1768 0.7757 0.185 Uiso calc PR 0.50
H H59D -0.6800 -0.1507 0.7650 0.185 Uiso calc PR 0.50
H H59E -0.5565 -0.1604 0.7755 0.185 Uiso calc PR 0.50
H H59F -0.5963 -0.0919 0.7539 0.185 Uiso calc PR 0.50
C C60 -0.7433(3) -0.1080(2) 0.82836(13) 0.1027(14) Uani d . 1
H H60A -0.7559 -0.1571 0.8320 0.123 Uiso calc R 1
H H60B -0.7963 -0.0893 0.8097 0.123 Uiso calc R 1
H H60C -0.7492 -0.0846 0.8543 0.123 Uiso calc R 1
H H3O -0.0120(18) -0.0784(17) 0.5287(9) 0.076(10) Uiso d D 1
H H5O 0.5180(15) -0.0169(17) 0.5680(10) 0.082(10) Uiso d D 1
H H11O -0.038(2) 0.1788(13) 0.7022(7) 0.060(8) Uiso d D 1
H H13O -0.341(3) -0.0103(13) 0.7983(10) 0.093(12) Uiso d D 1

loop_
_atom_site_aniso_label
_atom_site_aniso_U_11
_atom_site_aniso_U_22
_atom_site_aniso_U_33
_atom_site_aniso_U_12
_atom_site_aniso_U_13
_atom_site_aniso_U_23
P1 0.02788(19) 0.02493(19) 0.0342(2) -0.00459(15) 0.00849(16) -0.00191(16)
P2 0.02070(17) 0.02834(19) 0.02606(18) 0.00089(14) -0.00294(14) -0.00823(15)
P3 0.02010(16) 0.02318(17) 0.02405(16) -0.00374(14) -0.00453(14) 0.00116(14)
P4 0.0329(2) 0.0340(2) 0.0472(3) -0.01166(18) 0.0121(2) -0.0117(2)
O1 0.0240(5) 0.0201(5) 0.0269(5) -0.0011(4) -0.0028(4) -0.0017(4)
O2 0.0425(7) 0.0214(5) 0.0334(6) -0.0005(5) -0.0018(5) -0.0017(4)
O3 0.0187(5) 0.0453(7) 0.0293(6) -0.0034(5) -0.0032(4) -0.0058(5)
O4 0.0306(6) 0.0492(7) 0.0306(6) -0.0063(5) 0.0016(5) -0.0102(5)
O5 0.0203(5) 0.0271(6) 0.0643(9) 0.0015(5) -0.0135(5) -0.0075(6)
O6 0.0345(6) 0.0261(6) 0.0436(7) -0.0006(5) -0.0067(5) -0.0070(5)
O7 0.0200(5) 0.0244(5) 0.0346(6) 0.0023(4) 0.0019(4) 0.0055(4)
O8 0.0308(6) 0.0430(7) 0.0374(6) 0.0005(5) 0.0074(5) 0.0071(6)
O9 0.0229(5) 0.0288(5) 0.0237(5) 0.0060(4) -0.0009(4) -0.0064(4)
O10 0.0338(7) 0.0541(8) 0.0369(6) 0.0146(6) -0.0122(5) -0.0212(6)
O11 0.0362(6) 0.0232(6) 0.0340(6) -0.0034(5) 0.0140(5) -0.0020(5)
O12 0.0451(8) 0.0238(6) 0.0581(8) 0.0041(5) 0.0113(6) 0.0055(6)
O13 0.0359(7) 0.0327(6) 0.0386(7) -0.0085(5) 0.0041(5) 0.0033(5)
O14 0.0661(9) 0.0390(7) 0.0248(6) -0.0044(7) 0.0084(6) 0.0014(5)
O15 0.0284(5) 0.0254(5) 0.0261(5) 0.0038(4) -0.0066(4) -0.0037(4)
O16 0.0600(9) 0.0449(8) 0.0400(7) 0.0277(7) -0.0174(6) -0.0161(6)
O17 0.0414(7) 0.0291(6) 0.0400(6) -0.0110(5) 0.0133(6) -0.0039(5)
O18 0.0221(5) 0.0439(7) 0.0407(7) 0.0030(5) -0.0090(5) -0.0177(6)
O19 0.0287(6) 0.0560(8) 0.0336(6) -0.0135(6) -0.0117(5) 0.0037(6)
O20 0.0418(8) 0.0420(8) 0.1029(14) -0.0042(7) 0.0335(9) 0.0149(9)
N1 0.0526(10) 0.0365(9) 0.0503(10) 0.0030(8) 0.0080(8) 0.0101(8)
N2 0.0431(9) 0.0391(9) 0.0420(8) -0.0114(7) 0.0096(7) -0.0117(7)
N3 0.0324(8) 0.0579(11) 0.0537(10) -0.0014(7) 0.0114(7) -0.0184(9)
N4 0.0276(6) 0.0314(7) 0.0275(6) -0.0011(6) -0.0014(5) -0.0027(5)
N5 0.0446(9) 0.0392(8) 0.0243(6) -0.0091(7) -0.0040(6) -0.0002(6)
N6 0.0353(8) 0.0373(8) 0.0385(8) 0.0043(6) 0.0035(6) -0.0139(6)
N7 0.0267(7) 0.0247(7) 0.0370(7) -0.0078(5) 0.0064(6) -0.0068(5)
N8 0.0217(6) 0.0309(7) 0.0309(7) 0.0038(5) -0.0012(5) 0.0007(5)
N9 0.0403(8) 0.0224(6) 0.0321(7) 0.0004(6) -0.0010(6) 0.0020(5)
N10 0.0457(9) 0.0409(9) 0.0573(10) -0.0014(8) -0.0091(8) -0.0124(8)
N11 0.0947(18) 0.0500(11) 0.0600(12) 0.0092(12) 0.0309(13) 0.0055(10)
N12 0.0653(14) 0.0755(16) 0.0976(18) -0.0112(13) -0.0007(14) -0.0527(15)
C1 0.0368(9) 0.0246(8) 0.0353(8) 0.0025(6) -0.0048(7) -0.0018(6)
C2 0.0451(10) 0.0321(9) 0.0436(10) 0.0073(8) -0.0022(8) -0.0122(8)
C3 0.0412(10) 0.0486(11) 0.0336(9) 0.0114(8) -0.0017(8) -0.0071(8)
C4 0.0355(9) 0.0421(10) 0.0333(9) 0.0071(7) 0.0025(7) 0.0046(7)
C5 0.0309(8) 0.0273(8) 0.0360(8) 0.0008(6) -0.0013(7) 0.0014(7)
C6 0.0212(7) 0.0252(7) 0.0311(7) 0.0027(5) -0.0038(6) -0.0022(6)
C7 0.0217(7) 0.0215(7) 0.0299(7) -0.0001(5) -0.0049(6) 0.0005(6)
C8 0.0189(7) 0.0217(7) 0.0284(7) 0.0000(5) -0.0019(5) -0.0023(5)
C9 0.0206(6) 0.0208(7) 0.0303(7) -0.0013(5) -0.0022(6) -0.0028(6)
C10 0.0189(6) 0.0232(7) 0.0313(7) -0.0004(5) -0.0005(6) -0.0004(6)
C11 0.0194(6) 0.0248(7) 0.0289(7) -0.0016(5) 0.0003(5) -0.0003(6)
C12 0.0238(7) 0.0300(8) 0.0291(7) -0.0032(6) -0.0030(6) 0.0034(6)
C13 0.0257(7) 0.0295(8) 0.0351(8) -0.0004(6) -0.0037(6) 0.0066(7)
C14 0.0374(10) 0.0389(10) 0.0596(12) 0.0111(8) 0.0136(9) 0.0212(9)
C15 0.0548(14) 0.0528(13) 0.0929(19) 0.0251(11) 0.0299(14) 0.0312(14)
C16 0.0501(12) 0.0417(11) 0.0820(17) 0.0159(10) -0.0002(12) 0.0245(12)
C17 0.0560(13) 0.0367(10) 0.0587(13) 0.0014(9) -0.0055(10) 0.0215(9)
C18 0.0393(10) 0.0402(10) 0.0462(10) -0.0023(8) 0.0012(8) 0.0159(8)
C19 0.0294(8) 0.0294(8) 0.0302(7) 0.0041(6) 0.0001(6) -0.0033(6)
C20 0.0416(10) 0.0343(9) 0.0315(8) 0.0082(7) -0.0023(7) -0.0090(7)
C21 0.0417(10) 0.0435(10) 0.0359(9) 0.0213(8) -0.0006(8) -0.0076(8)
C22 0.0304(9) 0.0699(15) 0.0612(13) 0.0212(10) -0.0080(9) -0.0266(12)
C23 0.0294(9) 0.0550(12) 0.0484(10) 0.0138(8) -0.0093(8) -0.0202(9)
C24 0.0269(7) 0.0268(7) 0.0243(7) 0.0079(6) -0.0013(6) -0.0004(6)
C25 0.0258(7) 0.0262(7) 0.0244(7) 0.0037(6) -0.0020(6) -0.0003(6)
C26 0.0225(7) 0.0222(7) 0.0209(6) 0.0018(5) 0.0008(5) -0.0040(5)
C27 0.0244(7) 0.0234(7) 0.0247(7) -0.0001(6) -0.0014(6) 0.0003(5)
C28 0.0256(7) 0.0232(7) 0.0209(6) 0.0019(6) 0.0004(5) -0.0028(5)
C29 0.0345(8) 0.0203(7) 0.0286(7) 0.0035(6) 0.0095(6) -0.0016(6)
C30 0.0332(8) 0.0370(9) 0.0237(7) 0.0112(7) -0.0051(6) -0.0038(7)
C31 0.0311(8) 0.0398(9) 0.0258(7) 0.0074(7) -0.0061(6) -0.0022(7)
C32 0.0273(7) 0.0344(8) 0.0271(7) -0.0026(6) 0.0003(6) 0.0001(6)
C33 0.0354(9) 0.0396(10) 0.0370(9) -0.0073(8) 0.0016(7) -0.0063(7)
C34 0.0422(11) 0.0671(14) 0.0421(10) -0.0035(10) -0.0113(9) -0.0188(10)
C35 0.0577(14) 0.0752(17) 0.0568(13) 0.0211(12) -0.0363(12) -0.0183(12)
C36 0.0574(13) 0.0598(14) 0.0508(12) 0.0276(11) -0.0276(11) -0.0175(11)
C37 0.0632(17) 0.0674(17) 0.086(2) 0.0261(14) -0.0074(15) 0.0074(15)
C38 0.114(3) 0.0542(15) 0.0683(17) -0.0291(17) 0.0071(17) 0.0264(13)
C39 0.0793(18) 0.0484(13) 0.0677(15) -0.0224(12) 0.0152(14) -0.0251(12)
C40 0.0396(10) 0.0691(14) 0.0393(10) -0.0070(10) -0.0029(8) -0.0105(10)
C41 0.0370(12) 0.102(2) 0.0692(16) 0.0155(13) 0.0081(11) 0.0011(15)
C42 0.0491(14) 0.105(2) 0.0797(19) -0.0085(15) 0.0266(14) -0.0491(18)
C43 0.0295(8) 0.0336(9) 0.0430(9) 0.0061(7) 0.0027(7) -0.0018(7)
C44 0.0734(16) 0.0507(12) 0.0352(10) 0.0100(11) -0.0203(10) -0.0047(9)
C45 0.0709(16) 0.0863(19) 0.0398(11) -0.0500(15) -0.0100(11) 0.0096(12)
C46 0.0595(13) 0.0409(10) 0.0311(9) 0.0036(9) 0.0073(8) -0.0007(8)
C47 0.0445(12) 0.0691(16) 0.0661(15) -0.0117(11) 0.0272(11) -0.0328(13)
C48 0.0840(18) 0.0503(13) 0.0457(11) 0.0329(13) -0.0053(11) -0.0173(10)
C49 0.0465(10) 0.0273(8) 0.0338(8) -0.0138(7) 0.0003(7) -0.0024(7)
C50 0.0383(10) 0.0419(10) 0.0590(12) -0.0150(8) 0.0227(9) -0.0192(9)
C51 0.0379(10) 0.0566(13) 0.0572(12) 0.0230(9) -0.0054(9) -0.0052(10)
C52 0.0414(9) 0.0329(8) 0.0251(7) 0.0022(7) 0.0013(7) 0.0002(6)
C53 0.0785(15) 0.0289(9) 0.0312(8) -0.0160(9) -0.0009(9) 0.0054(7)
C54 0.0475(12) 0.0496(12) 0.0503(11) 0.0241(10) -0.0042(9) 0.0054(9)
C55 0.0678(16) 0.0325(10) 0.0743(16) -0.0046(10) -0.0118(13) -0.0131(10)
C56 0.085(2) 0.0708(18) 0.0794(19) -0.0204(16) -0.0305(17) 0.0194(16)
C57 0.119(3) 0.098(3) 0.0636(18) 0.002(2) 0.0351(19) -0.0108(18)
C58 0.111(3) 0.0671(19) 0.0764(19) -0.0034(19) 0.0025(19) 0.0194(16)
C59 0.096(3) 0.210(6) 0.156(4) -0.002(3) -0.008(3) -0.146(5)
C60 0.082(2) 0.131(3) 0.095(2) -0.063(2) 0.0126(19) -0.025(2)

loop_
_atom_type_symbol
_atom_type_description
_atom_type_scat_dispersion_real
_atom_type_scat_dispersion_imag
_atom_type_scat_source
C C 0.0033 0.0016 'International Tables Vol C Tables 4.2.6.8 and 6.1.1.4'
H H 0.0000 0.0000 'International Tables Vol C Tables 4.2.6.8 and 6.1.1.4'
N N 0.0061 0.0033 'International Tables Vol C Tables 4.2.6.8 and 6.1.1.4'
O O 0.0106 0.0060 'International Tables Vol C Tables 4.2.6.8 and 6.1.1.4'
P P 0.1023 0.0942 'International Tables Vol C Tables 4.2.6.8 and 6.1.1.4'

loop_
_geom_angle_atom_site_label_1
_geom_angle_atom_site_label_2
_geom_angle_atom_site_label_3
_geom_angle
O17 P1 N1 110.94(9)
O17 P1 N2 109.46(8)
N1 P1 N2 109.93(10)
O17 P1 N3 113.91(9)
N1 P1 N3 104.16(10)
N2 P1 N3 108.28(10)
O18 P2 N5 108.83(8)
O18 P2 N6 117.64(8)
N5 P2 N6 105.61(9)
O18 P2 N4 108.75(8)
N5 P2 N4 112.82(8)
N6 P2 N4 103.22(8)
O19 P3 N7 112.54(8)
O19 P3 N8 109.85(8)
N7 P3 N8 108.50(7)
O19 P3 N9 111.26(8)
N7 P3 N9 105.64(8)
N8 P3 N9 108.90(7)
O20 P4 N12 110.90(13)
O20 P4 N11 107.49(13)
N12 P4 N11 109.89(16)
O20 P4 N10 116.38(10)
N12 P4 N10 107.79(13)
N11 P4 N10 104.08(11)
C7 O1 C8 115.66(11)
C9 O3 H3O 112(2)
C11 O5 H5O 112(2)
C12 O7 C10 115.34(12)
C25 O9 C26 116.58(11)
C27 O11 H11O 109(2)
C29 O13 H13O 113(3)
C30 O15 C28 116.11(12)
C38 N1 C37 114.3(2)
C38 N1 P1 125.8(2)
C37 N1 P1 117.00(18)
C40 N2 C39 114.76(19)
C40 N2 P1 122.86(14)
C39 N2 P1 121.05(16)
C41 N3 C42 113.9(2)
C41 N3 P1 122.70(16)
C42 N3 P1 117.89(17)
C44 N4 C43 112.57(16)
C44 N4 P2 123.85(13)
C43 N4 P2 116.90(12)
C46 N5 C45 113.02(18)
C46 N5 P2 119.93(14)
C45 N5 P2 119.44(13)
C48 N6 C47 112.8(2)
C48 N6 P2 120.12(15)
C47 N6 P2 115.75(14)
C49 N7 C50 114.32(14)
C49 N7 P3 125.61(12)
C50 N7 P3 119.48(11)
C51 N8 C52 114.11(15)
C51 N8 P3 121.32(13)
C52 N8 P3 121.67(11)
C54 N9 C53 114.14(17)
C54 N9 P3 125.50(14)
C53 N9 P3 117.66(14)
C56 N10 C55 114.9(2)
C56 N10 P4 121.80(19)
C55 N10 P4 118.88(16)
C58 N11 C57 112.7(3)
C58 N11 P4 119.4(2)
C57 N11 P4 125.7(2)
C59 N12 C60 114.2(3)
C59 N12 P4 126.7(3)
C60 N12 P4 119.0(2)
C2 C1 C6 119.49(17)
C2 C1 H1 120.3
C6 C1 H1 120.3
C3 C2 C1 120.15(18)
C3 C2 H2 119.9
C1 C2 H2 119.9
C4 C3 C2 120.27(18)
C4 C3 H3 119.9
C2 C3 H3 119.9
C3 C4 C5 120.33(18)
C3 C4 H4 119.8
C5 C4 H4 119.8
C4 C5 C6 119.68(16)
C4 C5 H5 120.2
C6 C5 H5 120.2
C5 C6 C1 120.09(16)
C5 C6 C7 118.11(14)
C1 C6 C7 121.80(15)
O2 C7 O1 123.26(15)
O2 C7 C6 124.68(15)
O1 C7 C6 112.06(13)
O1 C8 C10 107.18(12)
O1 C8 C9 113.00(12)
C10 C8 C9 110.72(13)
O1 C8 H8 108.6
C10 C8 H8 108.6
C9 C8 H8 108.6
O4 C9 O3 126.47(14)
O4 C9 C8 119.15(14)
O3 C9 C8 114.36(13)
O7 C10 C8 107.72(12)
O7 C10 C11 109.92(12)
C8 C10 C11 112.49(13)
O7 C10 H10 108.9
C8 C10 H10 108.9
C11 C10 H10 108.9
O6 C11 O5 126.55(15)
O6 C11 C10 123.45(14)
O5 C11 C10 109.98(13)
O8 C12 O7 123.33(15)
O8 C12 C13 124.86(15)
O7 C12 C13 111.82(13)
C14 C13 C18 119.28(17)
C14 C13 C12 122.29(15)
C18 C13 C12 118.43(16)
C15 C14 C13 119.85(19)
C15 C14 H14 120.1
C13 C14 H14 120.1
C14 C15 C16 120.5(2)
C14 C15 H15 119.8
C16 C15 H15 119.8
C17 C16 C15 119.5(2)
C17 C16 H16 120.2
C15 C16 H16 120.2
C16 C17 C18 120.70(19)
C16 C17 H17 119.7
C18 C17 H17 119.7
C17 C18 C13 120.16(19)
C17 C18 H18 119.9
C13 C18 H18 119.9
C24 C19 C20 119.57(16)
C24 C19 H19 120.2
C20 C19 H19 120.2
C21 C20 C19 120.53(17)
C21 C20 H20 119.7
C19 C20 H20 119.7
C20 C21 C22 119.46(17)
C20 C21 H21 120.3
C22 C21 H21 120.3
C23 C22 C21 120.61(19)
C23 C22 H22 119.7
C21 C22 H22 119.7
C22 C23 C24 120.01(18)
C22 C23 H23 120.0
C24 C23 H23 120.0
C19 C24 C23 119.80(15)
C19 C24 C25 122.18(14)
C23 C24 C25 118.02(15)
O10 C25 O9 123.92(15)
O10 C25 C24 124.18(15)
O9 C25 C24 111.89(13)
O9 C26 C28 108.40(11)
O9 C26 C27 109.85(12)
C28 C26 C27 111.95(12)
O9 C26 H26 108.9
C28 C26 H26 108.9
C27 C26 H26 108.9
O12 C27 O11 126.54(15)
O12 C27 C26 123.90(15)
O11 C27 C26 109.53(12)
O15 C28 C26 107.12(12)
O15 C28 C29 110.14(12)
C26 C28 C29 112.55(13)
O15 C28 H28 109.0
C26 C28 H28 109.0
C29 C28 H28 109.0
O14 C29 O13 126.46(16)
O14 C29 C28 123.00(16)
O13 C29 C28 110.49(13)
O16 C30 O15 123.59(16)
O16 C30 C31 125.37(16)
O15 C30 C31 111.04(14)
C36 C31 C32 120.23(17)
C36 C31 C30 117.73(17)
C32 C31 C30 122.00(15)
C33 C32 C31 120.01(17)
C33 C32 H32 120.0
C31 C32 H32 120.0
C34 C33 C32 119.72(18)
C34 C33 H33 120.1
C32 C33 H33 120.1
C33 C34 C35 120.53(19)
C33 C34 H34 119.7
C35 C34 H34 119.7
C34 C35 C36 119.9(2)
C34 C35 H35 120.1
C36 C35 H35 120.1
C31 C36 C35 119.6(2)
C31 C36 H36 120.2
C35 C36 H36 120.2
N1 C37 H37A 109.5
N1 C37 H37B 109.5
H37A C37 H37B 109.5
N1 C37 H37C 109.5
H37A C37 H37C 109.5
H37B C37 H37C 109.5
N1 C38 H38A 109.5
N1 C38 H38B 109.5
H38A C38 H38B 109.5
N1 C38 H38C 109.5
H38A C38 H38C 109.5
H38B C38 H38C 109.5
N2 C39 H39A 109.5
N2 C39 H39B 109.5
H39A C39 H39B 109.5
N2 C39 H39C 109.5
H39A C39 H39C 109.5
H39B C39 H39C 109.5
N2 C40 H40A 109.5
N2 C40 H40B 109.5
H40A C40 H40B 109.5
N2 C40 H40C 109.5
H40A C40 H40C 109.5
H40B C40 H40C 109.5
N3 C41 H41A 109.5
N3 C41 H41B 109.5
H41A C41 H41B 109.5
N3 C41 H41C 109.5
H41A C41 H41C 109.5
H41B C41 H41C 109.5
N3 C42 H42A 109.5
N3 C42 H42B 109.5
H42A C42 H42B 109.5
N3 C42 H42C 109.5
H42A C42 H42C 109.5
H42B C42 H42C 109.5
N4 C43 H43A 109.5
N4 C43 H43B 109.5
H43A C43 H43B 109.5
N4 C43 H43C 109.5
H43A C43 H43C 109.5
H43B C43 H43C 109.5
N4 C44 H44A 109.5
N4 C44 H44B 109.5
H44A C44 H44B 109.5
N4 C44 H44C 109.5
H44A C44 H44C 109.5
H44B C44 H44C 109.5
N5 C45 H45A 109.5
N5 C45 H45B 109.5
H45A C45 H45B 109.5
N5 C45 H45C 109.5
H45A C45 H45C 109.5
H45B C45 H45C 109.5
N5 C46 H46A 109.5
N5 C46 H46B 109.5
H46A C46 H46B 109.5
N5 C46 H46C 109.5
H46A C46 H46C 109.5
H46B C46 H46C 109.5
N6 C47 H47A 109.5
N6 C47 H47B 109.5
H47A C47 H47B 109.5
N6 C47 H47C 109.5
H47A C47 H47C 109.5
H47B C47 H47C 109.5
N6 C48 H48A 109.5
N6 C48 H48B 109.5
H48A C48 H48B 109.5
N6 C48 H48C 109.5
H48A C48 H48C 109.5
H48B C48 H48C 109.5
N7 C49 H49A 109.5
N7 C49 H49B 109.5
H49A C49 H49B 109.5
N7 C49 H49C 109.5
H49A C49 H49C 109.5
H49B C49 H49C 109.5
N7 C50 H50A 109.5
N7 C50 H50B 109.5
H50A C50 H50B 109.5
N7 C50 H50C 109.5
H50A C50 H50C 109.5
H50B C50 H50C 109.5
N8 C51 H51A 109.5
N8 C51 H51B 109.5
H51A C51 H51B 109.5
N8 C51 H51C 109.5
H51A C51 H51C 109.5
H51B C51 H51C 109.5
N8 C52 H52A 109.5
N8 C52 H52B 109.5
H52A C52 H52B 109.5
N8 C52 H52C 109.5
H52A C52 H52C 109.5
H52B C52 H52C 109.5
N9 C53 H53A 109.5
N9 C53 H53B 109.5
H53A C53 H53B 109.5
N9 C53 H53C 109.5
H53A C53 H53C 109.5
H53B C53 H53C 109.5
N9 C54 H54A 109.5
N9 C54 H54B 109.5
H54A C54 H54B 109.5
N9 C54 H54C 109.5
H54A C54 H54C 109.5
H54B C54 H54C 109.5
N10 C55 H55A 109.5
N10 C55 H55B 109.5
H55A C55 H55B 109.5
N10 C55 H55C 109.5
H55A C55 H55C 109.5
H55B C55 H55C 109.5
N10 C56 H56A 109.5
N10 C56 H56B 109.5
H56A C56 H56B 109.5
N10 C56 H56C 109.5
H56A C56 H56C 109.5
H56B C56 H56C 109.5
N11 C57 H57A 109.5
N11 C57 H57B 109.5
H57A C57 H57B 109.5
N11 C57 H57C 109.5
H57A C57 H57C 109.5
H57B C57 H57C 109.5
N11 C58 H58A 109.5
N11 C58 H58B 109.5
H58A C58 H58B 109.5
N11 C58 H58C 109.5
H58A C58 H58C 109.5
H58B C58 H58C 109.5
N12 C59 H59A 109.5
N12 C59 H59B 109.5
H59A C59 H59B 109.5
N12 C59 H59C 109.5
H59A C59 H59C 109.5
H59B C59 H59C 109.5
N12 C59 H59D 109.5
H59A C59 H59D 141.1
H59B C59 H59D 56.3
H59C C59 H59D 56.3
N12 C59 H59E 109.5
H59A C59 H59E 56.3
H59B C59 H59E 141.1
H59C C59 H59E 56.3
H59D C59 H59E 109.5
N12 C59 H59F 109.5
H59A C59 H59F 56.3
H59B C59 H59F 56.3
H59C C59 H59F 141.1
H59D C59 H59F 109.5
H59E C59 H59F 109.5
N12 C60 H60A 109.5
N12 C60 H60B 109.5
H60A C60 H60B 109.5
N12 C60 H60C 109.5
H60A C60 H60C 109.5
H60B C60 H60C 109.5

loop_
_geom_bond_atom_site_label_1
_geom_bond_atom_site_label_2
_geom_bond_distance
P1 O17 1.4894(13)
P1 N1 1.6261(18)
P1 N2 1.6384(16)
P1 N3 1.6440(17)
P2 O18 1.4869(12)
P2 N5 1.6458(16)
P2 N6 1.6460(15)
P2 N4 1.6465(15)
P3 O19 1.4849(12)
P3 N7 1.6325(14)
P3 N8 1.6350(14)
P3 N9 1.6354(15)
P4 O20 1.4769(16)
P4 N12 1.624(2)
P4 N11 1.638(2)
P4 N10 1.641(2)
O1 C7 1.3564(19)
O1 C8 1.4355(18)
O2 C7 1.206(2)
O3 C9 1.2963(19)
O3 H3O 0.819(10)
O4 C9 1.208(2)
O5 C11 1.313(2)
O5 H5O 0.817(10)
O6 C11 1.196(2)
O7 C12 1.3552(19)
O7 C10 1.4304(18)
O8 C12 1.203(2)
O9 C25 1.3491(19)
O9 C26 1.4330(17)
O10 C25 1.199(2)
O11 C27 1.3111(19)
O11 H11O 0.822(10)
O12 C27 1.199(2)
O13 C29 1.312(2)
O13 H13O 0.815(10)
O14 C29 1.198(2)
O15 C30 1.3527(19)
O15 C28 1.4327(18)
O16 C30 1.202(2)
N1 C38 1.453(3)
N1 C37 1.472(3)
N2 C40 1.445(3)
N2 C39 1.457(3)
N3 C41 1.423(3)
N3 C42 1.457(3)
N4 C44 1.453(2)
N4 C43 1.461(2)
N5 C46 1.459(2)
N5 C45 1.462(3)
N6 C48 1.465(3)
N6 C47 1.467(3)
N7 C49 1.443(2)
N7 C50 1.452(2)
N8 C51 1.455(2)
N8 C52 1.455(2)
N9 C54 1.457(3)
N9 C53 1.464(2)
N10 C56 1.441(3)
N10 C55 1.455(3)
N11 C58 1.449(4)
N11 C57 1.461(4)
N12 C59 1.370(4)
N12 C60 1.501(4)
C1 C2 1.392(3)
C1 C6 1.396(2)
C1 H1 0.9300
C2 C3 1.385(3)
C2 H2 0.9300
C3 C4 1.379(3)
C3 H3 0.9300
C4 C5 1.390(3)
C4 H4 0.9300
C5 C6 1.391(2)
C5 H5 0.9300
C6 C7 1.483(2)
C8 C10 1.513(2)
C8 C9 1.532(2)
C8 H8 0.9800
C10 C11 1.533(2)
C10 H10 0.9800
C12 C13 1.480(2)
C13 C14 1.385(3)
C13 C18 1.388(2)
C14 C15 1.383(3)
C14 H14 0.9300
C15 C16 1.388(3)
C15 H15 0.9300
C16 C17 1.362(4)
C16 H16 0.9300
C17 C18 1.384(3)
C17 H17 0.9300
C18 H18 0.9300
C19 C24 1.389(2)
C19 C20 1.393(2)
C19 H19 0.9300
C20 C21 1.382(3)
C20 H20 0.9300
C21 C22 1.384(3)
C21 H21 0.9300
C22 C23 1.381(3)
C22 H22 0.9300
C23 C24 1.390(2)
C23 H23 0.9300
C24 C25 1.489(2)
C26 C28 1.519(2)
C26 C27 1.527(2)
C26 H26 0.9800
C28 C29 1.529(2)
C28 H28 0.9800
C30 C31 1.493(2)
C31 C36 1.389(3)
C31 C32 1.390(2)
C32 C33 1.389(2)
C32 H32 0.9300
C33 C34 1.385(3)
C33 H33 0.9300
C34 C35 1.387(4)
C34 H34 0.9300
C35 C36 1.393(3)
C35 H35 0.9300
C36 H36 0.9300
C37 H37A 0.9600
C37 H37B 0.9600
C37 H37C 0.9600
C38 H38A 0.9600
C38 H38B 0.9600
C38 H38C 0.9600
C39 H39A 0.9600
C39 H39B 0.9600
C39 H39C 0.9600
C40 H40A 0.9600
C40 H40B 0.9600
C40 H40C 0.9600
C41 H41A 0.9600
C41 H41B 0.9600
C41 H41C 0.9600
C42 H42A 0.9600
C42 H42B 0.9600
C42 H42C 0.9600
C43 H43A 0.9600
C43 H43B 0.9600
C43 H43C 0.9600
C44 H44A 0.9600
C44 H44B 0.9600
C44 H44C 0.9600
C45 H45A 0.9600
C45 H45B 0.9600
C45 H45C 0.9600
C46 H46A 0.9600
C46 H46B 0.9600
C46 H46C 0.9600
C47 H47A 0.9600
C47 H47B 0.9600
C47 H47C 0.9600
C48 H48A 0.9600
C48 H48B 0.9600
C48 H48C 0.9600
C49 H49A 0.9600
C49 H49B 0.9600
C49 H49C 0.9600
C50 H50A 0.9600
C50 H50B 0.9600
C50 H50C 0.9600
C51 H51A 0.9600
C51 H51B 0.9600
C51 H51C 0.9600
C52 H52A 0.9600
C52 H52B 0.9600
C52 H52C 0.9600
C53 H53A 0.9600
C53 H53B 0.9600
C53 H53C 0.9600
C54 H54A 0.9600
C54 H54B 0.9600
C54 H54C 0.9600
C55 H55A 0.9600
C55 H55B 0.9600
C55 H55C 0.9600
C56 H56A 0.9600
C56 H56B 0.9600
C56 H56C 0.9600
C57 H57A 0.9600
C57 H57B 0.9600
C57 H57C 0.9600
C58 H58A 0.9600
C58 H58B 0.9600
C58 H58C 0.9600
C59 H59A 0.9600
C59 H59B 0.9600
C59 H59C 0.9600
C59 H59D 0.9600
C59 H59E 0.9600
C59 H59F 0.9600
C60 H60A 0.9600
C60 H60B 0.9600
C60 H60C 0.9600

loop_
_geom_hbond_atom_site_label_D
_geom_hbond_atom_site_label_H
_geom_hbond_atom_site_label_A
_geom_hbond_site_symmetry_A
_geom_hbond_distance_DH
_geom_hbond_distance_HA
_geom_hbond_distance_DA
_geom_hbond_angle_DHA
_geom_hbond_publ_flag
O3 H3O O19 . 0.819(10) 1.684(13) 2.4839(16) 165(3) yes
O5 H5O O18 . 0.817(10) 1.715(11) 2.5262(16) 172(4) yes
O11 H11O O17 . 0.822(10) 1.696(14) 2.4854(16) 160(3) yes
O13 H13O O20 . 0.815(10) 1.697(15) 2.4908(19) 164(4) yes
C3 H3 O16 . 0.93 2.40 3.316(2) 168 yes
C16 H16 O8 4_456 0.93 2.49 3.312(2) 147 yes
C35 H35 O4 2_555 0.93 2.54 3.455(2) 168 yes
C50 H50C O18 1_455 0.96 2.45 3.314(2) 150 yes

loop_
_geom_torsion_atom_site_label_1
_geom_torsion_atom_site_label_2
_geom_torsion_atom_site_label_3
_geom_torsion_atom_site_label_4
_geom_torsion
O17 P1 N1 C38 -153.2(2)
N2 P1 N1 C38 85.5(2)
N3 P1 N1 C38 -30.3(2)
O17 P1 N1 C37 47.4(2)
N2 P1 N1 C37 -73.8(2)
N3 P1 N1 C37 170.4(2)
O17 P1 N2 C40 30.1(2)
N1 P1 N2 C40 152.22(17)
N3 P1 N2 C40 -94.59(19)
O17 P1 N2 C39 -163.7(2)
N1 P1 N2 C39 -41.6(2)
N3 P1 N2 C39 71.6(2)
O17 P1 N3 C41 -96.2(2)
N1 P1 N3 C41 142.8(2)
N2 P1 N3 C41 25.8(3)
O17 P1 N3 C42 55.9(2)
N1 P1 N3 C42 -65.1(2)
N2 P1 N3 C42 177.9(2)
O18 P2 N4 C44 -162.32(17)
N5 P2 N4 C44 76.83(19)
N6 P2 N4 C44 -36.66(19)
O18 P2 N4 C43 48.53(14)
N5 P2 N4 C43 -72.31(14)
N6 P2 N4 C43 174.19(13)
O18 P2 N5 C46 -21.74(18)
N6 P2 N5 C46 -148.90(16)
N4 P2 N5 C46 99.06(16)
O18 P2 N5 C45 -169.23(19)
N6 P2 N5 C45 63.6(2)
N4 P2 N5 C45 -48.4(2)
O18 P2 N6 C48 -83.6(2)
N5 P2 N6 C48 38.0(2)
N4 P2 N6 C48 156.67(18)
O18 P2 N6 C47 57.39(19)
N5 P2 N6 C47 179.02(17)
N4 P2 N6 C47 -62.34(18)
O19 P3 N7 C49 -112.37(16)
N8 P3 N7 C49 9.40(17)
N9 P3 N7 C49 126.03(15)
O19 P3 N7 C50 58.31(18)
N8 P3 N7 C50 -179.91(15)
N9 P3 N7 C50 -63.28(17)
O19 P3 N8 C51 31.83(18)
N7 P3 N8 C51 -91.57(17)
N9 P3 N8 C51 153.91(16)
O19 P3 N8 C52 -168.55(13)
N7 P3 N8 C52 68.04(15)
N9 P3 N8 C52 -46.47(15)
O19 P3 N9 C54 -148.55(16)
N7 P3 N9 C54 -26.13(18)
N8 P3 N9 C54 90.23(17)
O19 P3 N9 C53 51.23(15)
N7 P3 N9 C53 173.65(13)
N8 P3 N9 C53 -69.98(14)
O20 P4 N10 C56 95.9(2)
N12 P4 N10 C56 -29.3(3)
N11 P4 N10 C56 -146.0(2)
O20 P4 N10 C55 -59.3(2)
N12 P4 N10 C55 175.4(2)
N11 P4 N10 C55 58.8(2)
O20 P4 N11 C58 -41.0(3)
N12 P4 N11 C58 79.8(3)
N10 P4 N11 C58 -165.0(3)
O20 P4 N11 C57 157.1(3)
N12 P4 N11 C57 -82.1(3)
N10 P4 N11 C57 33.1(3)
O20 P4 N12 C59 -20.2(5)
N11 P4 N12 C59 -138.9(5)
N10 P4 N12 C59 108.2(5)
O20 P4 N12 C60 162.1(3)
N11 P4 N12 C60 43.4(4)
N10 P4 N12 C60 -69.4(4)
C6 C1 C2 C3 0.2(3)
C1 C2 C3 C4 -0.5(3)
C2 C3 C4 C5 0.4(3)
C3 C4 C5 C6 0.0(3)
C4 C5 C6 C1 -0.3(3)
C4 C5 C6 C7 179.04(15)
C2 C1 C6 C5 0.1(3)
C2 C1 C6 C7 -179.12(16)
C8 O1 C7 O2 1.9(2)
C8 O1 C7 C6 -179.10(12)
C5 C6 C7 O2 -1.4(2)
C1 C6 C7 O2 177.92(16)
C5 C6 C7 O1 179.69(14)
C1 C6 C7 O1 -1.0(2)
C7 O1 C8 C10 -159.40(12)
C7 O1 C8 C9 78.36(15)
O1 C8 C9 O4 175.77(14)
C10 C8 C9 O4 55.52(19)
O1 C8 C9 O3 -5.49(18)
C10 C8 C9 O3 -125.73(14)
C12 O7 C10 C8 -159.26(13)
C12 O7 C10 C11 77.86(16)
O1 C8 C10 O7 -65.51(14)
C9 C8 C10 O7 58.14(16)
O1 C8 C10 C11 55.79(15)
C9 C8 C10 C11 179.44(12)
O7 C10 C11 O6 -5.2(2)
C8 C10 C11 O6 -125.27(17)
O7 C10 C11 O5 176.26(13)
C8 C10 C11 O5 56.23(17)
C10 O7 C12 O8 3.4(2)
C10 O7 C12 C13 -177.13(13)
O8 C12 C13 C14 179.61(19)
O7 C12 C13 C14 0.1(2)
O8 C12 C13 C18 0.4(3)
O7 C12 C13 C18 -179.11(16)
C18 C13 C14 C15 -0.8(4)
C12 C13 C14 C15 179.9(2)
C13 C14 C15 C16 1.7(5)
C14 C15 C16 C17 -1.7(5)
C15 C16 C17 C18 0.8(4)
C16 C17 C18 C13 0.0(4)
C14 C13 C18 C17 0.0(3)
C12 C13 C18 C17 179.30(19)
C24 C19 C20 C21 1.6(3)
C19 C20 C21 C22 -0.9(3)
C20 C21 C22 C23 -0.3(4)
C21 C22 C23 C24 0.9(4)
C20 C19 C24 C23 -0.9(3)
C20 C19 C24 C25 178.46(16)
C22 C23 C24 C19 -0.3(3)
C22 C23 C24 C25 -179.7(2)
C26 O9 C25 O10 4.3(2)
C26 O9 C25 C24 -176.76(12)
C19 C24 C25 O10 -162.27(18)
C23 C24 C25 O10 17.1(3)
C19 C24 C25 O9 18.8(2)
C23 C24 C25 O9 -161.82(17)
C25 O9 C26 C28 -136.12(13)
C25 O9 C26 C27 101.26(15)
O9 C26 C27 O12 -10.5(2)
C28 C26 C27 O12 -130.94(17)
O9 C26 C27 O11 171.22(12)
C28 C26 C27 O11 50.73(16)
C30 O15 C28 C26 -159.86(13)
C30 O15 C28 C29 77.43(16)
O9 C26 C28 O15 -58.43(15)
C27 C26 C28 O15 62.90(15)
O9 C26 C28 C29 62.77(15)
C27 C26 C28 C29 -175.90(12)
O15 C28 C29 O14 -13.5(2)
C26 C28 C29 O14 -132.94(17)
O15 C28 C29 O13 168.71(13)
C26 C28 C29 O13 49.25(17)
C28 O15 C30 O16 6.6(3)
C28 O15 C30 C31 -173.64(13)
O16 C30 C31 C36 -3.0(3)
O15 C30 C31 C36 177.21(19)
O16 C30 C31 C32 179.41(19)
O15 C30 C31 C32 -0.4(2)
C36 C31 C32 C33 0.4(3)
C30 C31 C32 C33 177.90(17)
C31 C32 C33 C34 -0.2(3)
C32 C33 C34 C35 -0.3(4)
C33 C34 C35 C36 0.7(4)
C32 C31 C36 C35 0.1(4)
C30 C31 C36 C35 -177.6(2)
C34 C35 C36 C31 -0.6(4)
